data_4345558
loop_
_publ_author_name
'Sheikh, Javeed Ahmad'
'Clearfield, Abraham'

_publ_section_title
;
 Modulating Magnetic Refrigeration through Structural Variation in
 Co(II/III)-Gd(III) Clusters.
;
_journal_issue 5
_journal_name_full 'Inorganic chemistry'
_journal_page_first 2843
_journal_page_last 2848
_journal_paper_doi 10.1021/acs.inorgchem.6b02398
_journal_volume 56
_journal_year 2017
_chemical_formula_moiety 'C61 H117 Co4 Gd3 N2 O32 P2'
_chemical_formula_sum 'C61 H117 Co4 Gd3 N2 O32 P2'
_chemical_formula_weight 2159.98
_space_group_crystal_system triclinic
_space_group_IT_number 2
_space_group_name_Hall '-P 1'
_space_group_name_H-M_alt 'P -1'
_symmetry_space_group_name_Hall '-P 1'
_symmetry_space_group_name_H-M 'P -1'
_atom_sites_solution_hydrogens mixed
_audit_creation_method SHELXL-2014/7
_cell_angle_alpha 99.76(4)
_cell_angle_beta 97.78(4)
_cell_angle_gamma 105.15(5)
_cell_formula_units_Z 2
_cell_length_a 12.59(3)
_cell_length_b 14.48(4)
_cell_length_c 25.48(6)
_cell_measurement_reflns_used 10013
_cell_measurement_temperature 100(2)
_cell_measurement_theta_max 24.552
_cell_measurement_theta_min 1.912
_cell_volume 4339(19)
_computing_cell_refinement 'Bruker SAINT'
_computing_data_collection 'Bruker Apex2'
_computing_data_reduction 'Bruker SAINT'
_computing_molecular_graphics 'Bruker SHELXTL'
_computing_publication_material 'Bruker SHELXTL'
_computing_structure_refinement 'SHELXL-2014/7 (Sheldrick, 2014)'
_diffrn_ambient_temperature 100(2)
_diffrn_measured_fraction_theta_full 0.988
_diffrn_measured_fraction_theta_max 0.968
_diffrn_measurement_device_type 'Bruker Apex-II CCD'
_diffrn_measurement_method '\f and \w scans'
_diffrn_radiation_type MoK\a
_diffrn_radiation_wavelength 0.71073
_diffrn_reflns_av_R_equivalents 0.0818
_diffrn_reflns_av_unetI/netI 0.2655
_diffrn_reflns_Laue_measured_fraction_full 0.988
_diffrn_reflns_Laue_measured_fraction_max 0.968
_diffrn_reflns_limit_h_max 14
_diffrn_reflns_limit_h_min -14
_diffrn_reflns_limit_k_max 16
_diffrn_reflns_limit_k_min -16
_diffrn_reflns_limit_l_max 29
_diffrn_reflns_limit_l_min -29
_diffrn_reflns_number 14522
_diffrn_reflns_point_group_measured_fraction_full 0.988
_diffrn_reflns_point_group_measured_fraction_max 0.968
_diffrn_reflns_theta_full 24.552
_diffrn_reflns_theta_max 24.552
_diffrn_reflns_theta_min 1.912
_diffrn_source 'fine-focus sealed tube'
_exptl_absorpt_coefficient_mu 3.117
_exptl_absorpt_correction_T_max 0.520
_exptl_absorpt_correction_T_min 0.352
_exptl_absorpt_correction_type multi-scan
_exptl_absorpt_process_details multi-scan
_exptl_crystal_colour purple
_exptl_crystal_density_diffrn 1.653
_exptl_crystal_density_method 'not measured'
_exptl_crystal_description block
_exptl_crystal_F_000 2166
_exptl_crystal_size_max 0.42
_exptl_crystal_size_mid 0.29
_exptl_crystal_size_min 0.21
_exptl_transmission_factor_max 0.520
_exptl_transmission_factor_min 0.352
_refine_diff_density_max 2.973
_refine_diff_density_min -1.469
_refine_diff_density_rms 0.175
_refine_ls_extinction_method none
_refine_ls_goodness_of_fit_ref 0.944
_refine_ls_hydrogen_treatment mixed
_refine_ls_matrix_type full
_refine_ls_number_parameters 978
_refine_ls_number_reflns 14522
_refine_ls_number_restraints 10
_refine_ls_restrained_S_all 0.869
_refine_ls_R_factor_all 0.1718
_refine_ls_R_factor_gt 0.0818
_refine_ls_shift/su_max 0.002
_refine_ls_shift/su_mean 0.000
_refine_ls_structure_factor_coef Fsqd
_refine_ls_weighting_details 'w=1/[\s^2^(Fo^2^)+(0.0270P)^2^+0.7601P] where P=(Fo^2^+2Fc^2^)/3'
_refine_ls_weighting_scheme calc
_refine_ls_wR_factor_gt 0.1422
_refine_ls_wR_factor_ref 0.1850
_reflns_Friedel_coverage 0.000
_reflns_number_gt 8629
_reflns_number_total 14522
_reflns_threshold_expression 'I > 2\s(I)'
_cod_data_source_file ic6b02398_si_002.cif
_cod_data_source_block complex2
_cod_original_cell_volume 4339(20)
_cod_database_code 4345558
_shelx_shelxl_version_number 2014/7
_shelx_space_group_comment
;
The symmetry employed for this shelxl refinement is uniquely defined
by the following loop, which should always be used as a source of
symmetry information in preference to the above space-group names.
They are only intended as comments.
;
_shelx_estimated_absorpt_t_min 0.352
_shelx_estimated_absorpt_t_max 0.520

loop_
_space_group_symop_operation_xyz
'x, y, z'
'-x, -y, -z'

loop_
_atom_site_label
_atom_site_type_symbol
_atom_site_fract_x
_atom_site_fract_y
_atom_site_fract_z
_atom_site_U_iso_or_equiv
_atom_site_adp_type
_atom_site_occupancy
_atom_site_site_symmetry_order
_atom_site_calc_flag
_atom_site_refinement_flags_posn
_atom_site_refinement_flags_adp
Gd1 Gd 0.86200(18) -0.09949(13) 0.17990(8) 0.0210(6) Uani 1 1 d D U
Gd2 Gd 0.95128(18) 0.18621(13) 0.19407(8) 0.0194(6) Uani 1 1 d . U
Gd3 Gd 1.09973(18) 0.20660(13) 0.34472(8) 0.0219(6) Uani 1 1 d D U
Co4 Co 0.7602(5) 0.0238(3) 0.0962(2) 0.0208(12) Uani 1 1 d . U
Co5 Co 1.1254(5) 0.3836(4) 0.2773(2) 0.0229(12) Uani 1 1 d . U
Co6 Co 1.0550(5) -0.2208(4) 0.2411(2) 0.0306(14) Uani 1 1 d . U
Co7 Co 1.0123(5) 0.0266(4) 0.4132(2) 0.0322(15) Uani 1 1 d . U
O1 O 0.797(2) 0.0405(15) 0.1721(8) 0.0206(17) Uani 1 1 d . U
O8 O 1.074(2) 0.3548(16) 0.3377(9) 0.0250(18) Uani 1 1 d . U
O6 O 0.891(2) 0.1213(15) 0.1005(9) 0.022(2) Uani 1 1 d . U
O4 O 0.943(2) 0.0855(16) 0.3592(9) 0.0265(19) Uani 1 1 d . U
O7 O 1.093(2) 0.2744(16) 0.1540(9) 0.022(3) Uani 1 1 d . U
O5 O 1.047(2) -0.0907(15) 0.2334(9) 0.0260(18) Uani 1 1 d . U
O2 O 1.122(2) 0.2514(15) 0.2601(9) 0.0203(17) Uani 1 1 d . U
O10 O 0.665(2) -0.1597(16) 0.1482(9) 0.028(3) Uani 1 1 d . U
N2 N 1.107(3) 0.5113(19) 0.2950(11) 0.025(2) Uani 1 1 d . U
H2 H 1.1793 0.5610 0.2959 0.030 Uiso 1 1 calc R U
O19 O 0.982(2) 0.3448(15) 0.2357(9) 0.0238(19) Uani 1 1 d . U
O13 O 0.775(2) 0.2250(15) 0.1680(9) 0.024(3) Uani 1 1 d . U
O11 O 0.619(2) -0.0737(16) 0.0879(9) 0.025(2) Uani 1 1 d . U
O15 O 1.178(2) 0.1234(18) 0.4048(9) 0.037(3) Uani 1 1 d . U
O17 O 1.064(2) 0.2633(19) 0.4320(9) 0.043(4) Uani 1 1 d . U
N1 N 0.744(3) 0.0075(19) 0.0181(10) 0.023(2) Uani 1 1 d . U
O20 O 0.673(2) 0.1147(16) 0.1001(9) 0.023(2) Uani 1 1 d . U
O23 O 0.902(2) -0.0556(19) 0.4504(9) 0.049(6) Uani 1 1 d . U
H23A H 0.9047 -0.1152 0.4431 0.073 Uiso 1 1 d R U
H23B H 0.8340 -0.0554 0.4386 0.073 Uiso 1 1 d R U
O24 O 1.005(2) -0.0908(16) 0.3518(10) 0.045(6) Uani 1 1 d . U
H24A H 0.9461 -0.1017 0.3278 0.068 Uiso 1 1 d R U
H24B H 1.0020 -0.1426 0.3645 0.068 Uiso 1 1 d R U
O22 O 1.162(2) 0.0116(18) 0.4571(9) 0.041(4) Uani 1 1 d . U
O21 O 1.019(2) 0.1432(19) 0.4738(9) 0.045(4) Uani 1 1 d . U
P1 P 1.1048(10) 0.0175(7) 0.2343(4) 0.0233(15) Uani 1 1 d D U
O25 O 1.015(2) 0.0434(15) 0.1952(8) 0.0209(18) Uani 1 1 d . U
O26 O 1.139(2) 0.0786(15) 0.2894(9) 0.022(2) Uani 1 1 d D U
H26 H 1.182(15) 0.056(11) 0.309(3) 0.033 Uiso 1 1 d D U
C3 C 1.313(3) -0.014(2) 0.2389(13) 0.028(5) Uani 1 1 d . U
H3A H 1.3266 0.0183 0.2772 0.042 Uiso 1 1 calc R U
H3B H 1.3838 -0.0003 0.2256 0.042 Uiso 1 1 calc R U
H3C H 1.2828 -0.0852 0.2352 0.042 Uiso 1 1 calc R U
C2 C 1.279(3) 0.129(2) 0.2037(13) 0.028(5) Uani 1 1 d . U
H2A H 1.2274 0.1547 0.1827 0.042 Uiso 1 1 calc R U
H2B H 1.3461 0.1327 0.1874 0.042 Uiso 1 1 calc R U
H2C H 1.3013 0.1670 0.2411 0.042 Uiso 1 1 calc R U
C1 C 1.224(3) 0.026(2) 0.2038(14) 0.026(3) Uani 1 1 d . U
O28 O 1.282(2) 0.4260(16) 0.3160(9) 0.026(2) Uani 1 1 d . U
O27 O 1.189(2) 0.4096(16) 0.2142(10) 0.022(2) Uani 1 1 d . U
O30 O 0.838(2) -0.0719(15) 0.0930(9) 0.0222(18) Uani 1 1 d . U
O29 O 1.281(2) 0.3047(16) 0.3590(9) 0.028(3) Uani 1 1 d . U
O31 O 0.921(2) 0.1504(15) 0.2776(8) 0.0214(19) Uani 1 1 d . U
O33 O 0.916(2) -0.2200(16) 0.1231(9) 0.030(3) Uani 1 1 d . U
O32 O 0.827(2) -0.2331(16) 0.2200(9) 0.031(3) Uani 1 1 d . U
P2 P 0.8620(10) 0.0684(7) 0.3028(4) 0.0213(15) Uani 1 1 d D U
O34 O 0.841(2) -0.0304(15) 0.2679(8) 0.024(2) Uani 1 1 d D U
H34 H 0.802(17) -0.073(3) 0.283(4) 0.036 Uiso 1 1 d D U
O35 O 0.930(2) -0.2908(16) 0.2735(9) 0.032(2) Uani 1 1 d . U
O36 O 1.194(3) -0.254(2) 0.2680(13) 0.057(5) Uani 1 1 d . U
C34 C 1.248(3) 0.390(3) 0.1313(15) 0.026(3) Uani 1 1 d . U
C10 C 0.493(3) 0.184(2) 0.1002(14) 0.032(5) Uani 1 1 d . U
H10A H 0.4361 0.2192 0.0997 0.048 Uiso 1 1 calc R U
H10B H 0.4694 0.1281 0.1175 0.048 Uiso 1 1 calc R U
H10C H 0.5002 0.1597 0.0630 0.048 Uiso 1 1 calc R U
C19 C 0.948(4) -0.293(3) 0.1256(16) 0.030(3) Uani 1 1 d . U
C18 C 0.756(3) -0.412(2) 0.3001(14) 0.037(5) Uani 1 1 d . U
H18A H 0.8105 -0.3811 0.3339 0.056 Uiso 1 1 calc R U
H18B H 0.7849 -0.4578 0.2774 0.056 Uiso 1 1 calc R U
H18C H 0.6848 -0.4471 0.3083 0.056 Uiso 1 1 calc R U
C13 C 0.402(3) -0.179(2) 0.0703(14) 0.037(5) Uani 1 1 d . U
H13A H 0.4249 -0.1079 0.0735 0.056 Uiso 1 1 calc R U
H13B H 0.3304 -0.1988 0.0826 0.056 Uiso 1 1 calc R U
H13C H 0.3930 -0.2119 0.0324 0.056 Uiso 1 1 calc R U
C16 C 0.739(4) -0.335(3) 0.2707(16) 0.038(3) Uani 1 1 d . U
C27 C 0.938(3) 0.413(2) 0.2363(13) 0.026(3) Uani 1 1 d . U
H27 H 0.8589 0.4024 0.2288 0.032 Uiso 1 1 calc R U
C11 C 0.607(4) -0.139(3) 0.1142(15) 0.028(3) Uani 1 1 d . U
C26 C 0.818(3) 0.099(2) 0.0085(13) 0.024(3) Uani 1 1 d . U
H26A H 0.8458 0.0848 -0.0255 0.029 Uiso 1 1 calc R U
H26B H 0.7738 0.1462 0.0043 0.029 Uiso 1 1 calc R U
C32 C 1.513(3) 0.379(2) 0.3416(14) 0.036(5) Uani 1 1 d . U
H32A H 1.4783 0.3599 0.3031 0.053 Uiso 1 1 calc R U
H32B H 1.5108 0.3195 0.3559 0.053 Uiso 1 1 calc R U
H32C H 1.5910 0.4181 0.3460 0.053 Uiso 1 1 calc R U
C24 C 0.773(3) -0.079(2) -0.0005(13) 0.023(3) Uani 1 1 d . U
H24C H 0.8030 -0.0750 -0.0344 0.028 Uiso 1 1 calc R U
H24D H 0.7069 -0.1367 -0.0077 0.028 Uiso 1 1 calc R U
C28 C 1.023(3) 0.517(2) 0.2507(14) 0.027(3) Uani 1 1 d . U
H28A H 1.0581 0.5316 0.2193 0.032 Uiso 1 1 calc R U
H28B H 0.9871 0.5678 0.2625 0.032 Uiso 1 1 calc R U
C9 C 0.654(3) 0.337(2) 0.1072(14) 0.035(5) Uani 1 1 d . U
H9A H 0.6901 0.3145 0.0777 0.053 Uiso 1 1 calc R U
H9B H 0.7100 0.3892 0.1345 0.053 Uiso 1 1 calc R U
H9C H 0.5940 0.3623 0.0927 0.053 Uiso 1 1 calc R U
C33 C 1.164(3) 0.351(3) 0.1700(16) 0.024(3) Uani 1 1 d . U
C35 C 1.203(3) 0.473(2) 0.1115(13) 0.031(5) Uani 1 1 d . U
H35A H 1.1266 0.4433 0.0903 0.046 Uiso 1 1 calc R U
H35B H 1.2517 0.5045 0.0890 0.046 Uiso 1 1 calc R U
H35C H 1.2016 0.5214 0.1431 0.046 Uiso 1 1 calc R U
C6 C 0.689(4) 0.191(3) 0.1298(16) 0.025(3) Uani 1 1 d . U
C30 C 1.451(4) 0.436(3) 0.3718(16) 0.032(4) Uani 1 1 d . U
C12 C 0.485(4) -0.206(3) 0.1031(15) 0.034(4) Uani 1 1 d . U
C31 C 1.497(3) 0.541(2) 0.3607(14) 0.034(6) Uani 1 1 d . U
H31A H 1.5793 0.5602 0.3682 0.051 Uiso 1 1 calc R U
H31B H 1.4712 0.5879 0.3842 0.051 Uiso 1 1 calc R U
H31C H 1.4703 0.5404 0.3227 0.051 Uiso 1 1 calc R U
C29 C 1.325(4) 0.384(3) 0.3488(14) 0.028(3) Uani 1 1 d . U
C7 C 0.599(3) 0.283(2) 0.1917(12) 0.031(5) Uani 1 1 d . U
H7A H 0.5394 0.3156 0.1941 0.047 Uiso 1 1 calc R U
H7B H 0.6703 0.3286 0.2118 0.047 Uiso 1 1 calc R U
H7C H 0.5806 0.2249 0.2073 0.047 Uiso 1 1 calc R U
C22 C 0.789(3) -0.390(2) 0.0500(14) 0.035(6) Uani 1 1 d . U
H22A H 0.7369 -0.3999 0.0755 0.052 Uiso 1 1 calc R U
H22B H 0.7670 -0.4478 0.0202 0.052 Uiso 1 1 calc R U
H22C H 0.7855 -0.3322 0.0356 0.052 Uiso 1 1 calc R U
C8 C 0.607(4) 0.253(2) 0.1326(15) 0.029(3) Uani 1 1 d . U
C21 C 0.916(4) -0.464(2) 0.0947(14) 0.037(5) Uani 1 1 d . U
H21A H 0.9918 -0.4684 0.0934 0.056 Uiso 1 1 calc R U
H21B H 0.8613 -0.5208 0.0699 0.056 Uiso 1 1 calc R U
H21C H 0.9020 -0.4625 0.1317 0.056 Uiso 1 1 calc R U
C23 C 0.863(3) -0.086(2) 0.0441(13) 0.023(2) Uani 1 1 d . U
H23 H 0.9304 -0.0993 0.0374 0.028 Uiso 1 1 calc R U
C14 C 0.502(3) -0.316(2) 0.0627(14) 0.042(6) Uani 1 1 d . U
H14A H 0.4295 -0.3664 0.0521 0.062 Uiso 1 1 calc R U
H14B H 0.5557 -0.3395 0.0841 0.062 Uiso 1 1 calc R U
H14C H 0.5296 -0.3003 0.0301 0.062 Uiso 1 1 calc R U
C17 C 0.702(4) -0.266(2) 0.3073(14) 0.043(5) Uani 1 1 d . U
H17A H 0.6255 -0.2976 0.3120 0.064 Uiso 1 1 calc R U
H17B H 0.7016 -0.2085 0.2918 0.064 Uiso 1 1 calc R U
H17C H 0.7524 -0.2456 0.3426 0.064 Uiso 1 1 calc R U
C15 C 0.839(4) -0.285(3) 0.2534(15) 0.032(3) Uani 1 1 d . U
C20 C 0.905(4) -0.376(3) 0.0787(16) 0.034(3) Uani 1 1 d . U
C25 C 0.912(3) 0.143(2) 0.0533(14) 0.024(3) Uani 1 1 d . U
H25 H 0.9819 0.1841 0.0495 0.029 Uiso 1 1 calc R U
C36 C 1.237(3) 0.314(2) 0.0856(13) 0.029(5) Uani 1 1 d . U
H36A H 1.2466 0.2553 0.0982 0.043 Uiso 1 1 calc R U
H36B H 1.2952 0.3351 0.0645 0.043 Uiso 1 1 calc R U
H36C H 1.1631 0.2977 0.0629 0.043 Uiso 1 1 calc R U
O37 O 1.012(2) -0.3008(15) 0.1683(9) 0.030(2) Uani 1 1 d . U
C43 C 1.350(4) 0.132(3) 0.4682(16) 0.044(4) Uani 1 1 d . U
C44 C 1.384(4) 0.064(3) 0.5011(14) 0.048(6) Uani 1 1 d . U
H44A H 1.3754 0.0009 0.4771 0.071 Uiso 1 1 calc R U
H44B H 1.3356 0.0538 0.5281 0.071 Uiso 1 1 calc R U
H44C H 1.4620 0.0928 0.5195 0.071 Uiso 1 1 calc R U
C38 C 1.021(4) 0.311(3) 0.5220(16) 0.046(4) Uani 1 1 d . U
C41 C 1.003(4) 0.261(3) 0.5669(13) 0.045(6) Uani 1 1 d . U
H41A H 1.0013 0.3084 0.5990 0.068 Uiso 1 1 calc R U
H41B H 1.0636 0.2321 0.5750 0.068 Uiso 1 1 calc R U
H41C H 0.9310 0.2093 0.5566 0.068 Uiso 1 1 calc R U
C39 C 0.908(4) 0.329(3) 0.4964(14) 0.050(6) Uani 1 1 d . U
H39A H 0.8465 0.2677 0.4897 0.074 Uiso 1 1 calc R U
H39B H 0.9161 0.3491 0.4621 0.074 Uiso 1 1 calc R U
H39C H 0.8914 0.3798 0.5215 0.074 Uiso 1 1 calc R U
C50 C 0.995(4) -0.356(3) 0.0411(13) 0.041(6) Uani 1 1 d . U
H50A H 1.0193 -0.2862 0.0409 0.061 Uiso 1 1 calc R U
H50B H 0.9623 -0.3938 0.0041 0.061 Uiso 1 1 calc R U
H50C H 1.0602 -0.3764 0.0551 0.061 Uiso 1 1 calc R U
C46 C 1.411(4) 0.160(3) 0.4293(14) 0.051(6) Uani 1 1 d . U
H46A H 1.4764 0.2163 0.4464 0.076 Uiso 1 1 calc R U
H46B H 1.3640 0.1782 0.4014 0.076 Uiso 1 1 calc R U
H46C H 1.4366 0.1055 0.4126 0.076 Uiso 1 1 calc R U
C40 C 1.108(4) 0.395(3) 0.5336(15) 0.050(6) Uani 1 1 d . U
H40A H 1.0787 0.4517 0.5362 0.075 Uiso 1 1 calc R U
H40B H 1.1522 0.3946 0.5047 0.075 Uiso 1 1 calc R U
H40C H 1.1559 0.3994 0.5682 0.075 Uiso 1 1 calc R U
C45 C 1.348(4) 0.228(3) 0.5046(14) 0.046(6) Uani 1 1 d . U
H45A H 1.3264 0.2145 0.5387 0.070 Uiso 1 1 calc R U
H45B H 1.2941 0.2550 0.4859 0.070 Uiso 1 1 calc R U
H45C H 1.4230 0.2750 0.5123 0.070 Uiso 1 1 calc R U
C49 C 1.188(3) -0.035(2) 0.1436(12) 0.035(5) Uani 1 1 d . U
H49A H 1.1664 -0.1052 0.1436 0.053 Uiso 1 1 calc R U
H49B H 1.2505 -0.0193 0.1245 0.053 Uiso 1 1 calc R U
H49C H 1.1238 -0.0187 0.1252 0.053 Uiso 1 1 calc R U
C48 C 0.441(3) -0.224(3) 0.1518(13) 0.042(6) Uani 1 1 d . U
H48A H 0.4580 -0.1622 0.1782 0.063 Uiso 1 1 calc R U
H48B H 0.4763 -0.2686 0.1677 0.063 Uiso 1 1 calc R U
H48C H 0.3599 -0.2543 0.1422 0.063 Uiso 1 1 calc R U
C37 C 1.042(4) 0.236(3) 0.4754(16) 0.044(4) Uani 1 1 d . U
C47 C 0.647(4) -0.383(3) 0.2265(15) 0.049(6) Uani 1 1 d . U
H47A H 0.6731 -0.4166 0.1966 0.073 Uiso 1 1 calc R U
H47B H 0.6143 -0.3336 0.2141 0.073 Uiso 1 1 calc R U
H47C H 0.5893 -0.4302 0.2385 0.073 Uiso 1 1 calc R U
C42 C 1.220(4) 0.084(3) 0.4409(15) 0.041(3) Uani 1 1 d . U
C52 C 0.750(3) 0.194(2) 0.3451(13) 0.030(5) Uani 1 1 d . U
H52A H 0.8048 0.2129 0.3792 0.044 Uiso 1 1 calc R U
H52B H 0.6778 0.2002 0.3525 0.044 Uiso 1 1 calc R U
H52C H 0.7766 0.2367 0.3207 0.044 Uiso 1 1 calc R U
C51 C 0.737(3) 0.084(3) 0.3174(14) 0.025(3) Uani 1 1 d . U
C53 C 0.645(3) 0.067(2) 0.2720(13) 0.028(5) Uani 1 1 d . U
H53A H 0.6636 0.1192 0.2516 0.041 Uiso 1 1 calc R U
H53B H 0.5761 0.0684 0.2857 0.041 Uiso 1 1 calc R U
H53C H 0.6336 0.0036 0.2481 0.041 Uiso 1 1 calc R U
C54 C 0.687(3) 0.027(2) 0.3558(13) 0.031(5) Uani 1 1 d . U
H54A H 0.6812 -0.0420 0.3434 0.046 Uiso 1 1 calc R U
H54B H 0.6128 0.0348 0.3579 0.046 Uiso 1 1 calc R U
H54C H 0.7356 0.0521 0.3918 0.046 Uiso 1 1 calc R U
C56 C 1.080(3) 0.524(3) 0.3488(13) 0.026(3) Uani 1 1 d . U
H56 H 1.0800 0.5845 0.3694 0.032 Uiso 1 1 calc R U
C55 C 1.057(3) 0.441(2) 0.3662(14) 0.027(3) Uani 1 1 d . U
H55 H 1.0277 0.4388 0.3986 0.033 Uiso 1 1 calc R U
C57 C 1.358(3) 0.441(2) 0.1615(13) 0.031(6) Uani 1 1 d . U
H57A H 1.3527 0.4893 0.1922 0.047 Uiso 1 1 calc R U
H57B H 1.4034 0.4738 0.1382 0.047 Uiso 1 1 calc R U
H57C H 1.3923 0.3938 0.1751 0.047 Uiso 1 1 calc R U
C58 C 1.475(4) 0.430(3) 0.4251(13) 0.040(6) Uani 1 1 d . U
H58A H 1.4444 0.3625 0.4285 0.060 Uiso 1 1 calc R U
H58B H 1.4423 0.4731 0.4475 0.060 Uiso 1 1 calc R U
H58C H 1.5568 0.4509 0.4373 0.060 Uiso 1 1 calc R U
C2A C 1.327(4) -0.256(3) 0.3928(16) 0.070(7) Uani 1 1 d . U
H2AA H 1.4010 -0.2444 0.4153 0.105 Uiso 1 1 calc R U
H2AB H 1.2927 -0.3271 0.3796 0.105 Uiso 1 1 calc R U
H2AC H 1.2793 -0.2292 0.4143 0.105 Uiso 1 1 calc R U
C1A C 1.340(5) -0.209(3) 0.345(2) 0.064(5) Uani 1 1 d . U
C3A C 1.421(4) -0.115(3) 0.3553(18) 0.068(7) Uani 1 1 d . U
H3AA H 1.4134 -0.0738 0.3885 0.103 Uiso 1 1 calc R U
H3AB H 1.4090 -0.0840 0.3246 0.103 Uiso 1 1 calc R U
H3AC H 1.4965 -0.1231 0.3597 0.103 Uiso 1 1 calc R U
C4A C 1.384(4) -0.279(3) 0.3004(17) 0.072(7) Uani 1 1 d . U
H4AA H 1.4590 -0.2799 0.3152 0.108 Uiso 1 1 calc R U
H4AB H 1.3851 -0.2524 0.2674 0.108 Uiso 1 1 calc R U
H4AC H 1.3322 -0.3453 0.2917 0.108 Uiso 1 1 calc R U
C6A C 1.232(5) -0.211(3) 0.316(2) 0.061(5) Uani 1 1 d . U
O1A O 1.177(3) -0.158(2) 0.3309(12) 0.066(6) Uani 1 1 d . U

loop_
_atom_site_aniso_label
_atom_site_aniso_U_11
_atom_site_aniso_U_22
_atom_site_aniso_U_33
_atom_site_aniso_U_23
_atom_site_aniso_U_13
_atom_site_aniso_U_12
Gd1 0.0242(14) 0.0209(11) 0.0180(14) -0.0033(10) 0.0020(11) 0.0128(10)
Gd2 0.0196(13) 0.0206(11) 0.0181(14) -0.0018(11) 0.0010(11) 0.0112(10)
Gd3 0.0242(14) 0.0260(11) 0.0149(14) -0.0027(11) 0.0036(11) 0.0105(10)
Co4 0.023(3) 0.021(2) 0.020(2) -0.003(2) 0.003(2) 0.015(2)
Co5 0.023(3) 0.023(2) 0.024(3) -0.003(2) 0.002(2) 0.013(2)
Co6 0.035(3) 0.027(2) 0.030(3) 0.002(2) 0.000(3) 0.015(2)
Co7 0.033(3) 0.041(3) 0.027(3) 0.008(2) 0.002(3) 0.019(3)
O1 0.021(4) 0.021(3) 0.021(3) -0.002(3) 0.004(3) 0.012(2)
O8 0.024(5) 0.026(3) 0.025(4) -0.005(3) 0.005(4) 0.013(3)
O6 0.025(4) 0.024(4) 0.019(3) -0.003(3) 0.004(3) 0.013(3)
O4 0.026(3) 0.035(4) 0.021(4) 0.005(3) 0.005(3) 0.015(3)
O7 0.024(5) 0.023(5) 0.022(5) 0.000(4) 0.004(4) 0.012(4)
O5 0.028(3) 0.026(3) 0.025(4) 0.000(3) 0.002(3) 0.015(3)
O2 0.021(4) 0.022(3) 0.019(3) -0.001(3) 0.004(3) 0.013(3)
O10 0.024(3) 0.026(5) 0.031(6) 0.000(5) 0.002(4) 0.008(4)
N2 0.024(5) 0.024(3) 0.026(5) -0.006(3) 0.003(4) 0.013(3)
O19 0.022(4) 0.022(3) 0.027(4) -0.004(3) 0.002(3) 0.013(3)
O13 0.024(4) 0.025(5) 0.024(6) -0.005(5) 0.000(4) 0.017(4)
O11 0.024(4) 0.024(4) 0.026(5) -0.003(4) 0.003(4) 0.013(3)
O15 0.031(4) 0.057(7) 0.024(6) 0.014(6) -0.003(5) 0.014(5)
O17 0.057(10) 0.053(6) 0.015(4) -0.005(4) 0.009(5) 0.014(6)
N1 0.026(5) 0.023(4) 0.019(3) -0.004(3) 0.002(3) 0.014(4)
O20 0.024(4) 0.022(4) 0.024(5) -0.005(4) 0.000(4) 0.016(3)
O23 0.039(9) 0.062(11) 0.047(16) 0.030(10) -0.002(12) 0.010(12)
O24 0.048(19) 0.042(9) 0.043(11) -0.004(7) -0.014(9) 0.027(8)
O22 0.036(6) 0.059(8) 0.028(8) 0.015(6) -0.006(6) 0.013(6)
O21 0.059(10) 0.055(6) 0.019(5) 0.001(4) 0.008(6) 0.018(7)
P1 0.022(3) 0.027(3) 0.023(4) -0.002(3) 0.002(3) 0.015(2)
O25 0.020(4) 0.023(3) 0.021(5) -0.002(3) 0.004(3) 0.013(3)
O26 0.020(4) 0.024(4) 0.023(4) 0.001(3) 0.001(3) 0.013(4)
C3 0.021(8) 0.036(10) 0.031(10) 0.002(9) 0.005(8) 0.017(8)
C2 0.030(10) 0.035(7) 0.022(11) 0.001(7) 0.009(9) 0.016(8)
C1 0.023(4) 0.032(5) 0.024(6) -0.002(5) 0.003(4) 0.017(4)
O28 0.022(4) 0.027(4) 0.027(5) -0.004(4) 0.002(4) 0.013(3)
O27 0.022(5) 0.021(4) 0.025(4) 0.000(4) 0.005(4) 0.015(4)
O30 0.025(4) 0.024(4) 0.020(3) -0.003(3) 0.003(3) 0.016(3)
O29 0.023(4) 0.028(5) 0.032(6) -0.003(5) -0.002(4) 0.014(4)
O31 0.021(4) 0.027(4) 0.019(3) 0.000(3) 0.005(3) 0.015(3)
O33 0.037(7) 0.025(5) 0.028(5) -0.005(4) 0.000(4) 0.021(4)
O32 0.036(6) 0.024(4) 0.036(6) 0.006(4) 0.007(5) 0.015(4)
P2 0.021(3) 0.027(3) 0.019(3) 0.002(2) 0.006(3) 0.015(3)
O34 0.025(4) 0.028(4) 0.021(3) 0.001(3) 0.006(4) 0.013(4)
O35 0.039(5) 0.026(4) 0.032(5) 0.003(4) 0.002(4) 0.014(4)
O36 0.036(6) 0.062(11) 0.075(12) 0.027(11) -0.012(7) 0.023(8)
C34 0.024(7) 0.029(6) 0.027(6) 0.002(6) 0.008(5) 0.012(5)
C10 0.027(7) 0.030(10) 0.037(11) -0.012(10) -0.003(9) 0.022(7)
C19 0.037(6) 0.026(5) 0.030(5) -0.004(4) 0.002(4) 0.021(4)
C18 0.040(11) 0.034(9) 0.042(11) 0.008(8) 0.018(9) 0.012(9)
C13 0.025(8) 0.039(10) 0.045(11) 0.003(10) 0.001(9) 0.012(8)
C16 0.041(5) 0.031(6) 0.042(7) 0.006(6) 0.010(6) 0.012(6)
C27 0.025(5) 0.023(4) 0.030(6) -0.004(5) -0.001(5) 0.014(4)
C11 0.025(4) 0.027(5) 0.032(6) 0.000(5) 0.001(4) 0.011(4)
C26 0.027(6) 0.025(5) 0.018(4) -0.005(4) 0.003(4) 0.013(5)
C32 0.014(8) 0.039(10) 0.045(11) -0.011(10) -0.004(10) 0.012(9)
C24 0.027(6) 0.025(5) 0.019(4) -0.004(4) 0.003(4) 0.015(5)
C28 0.026(6) 0.023(4) 0.029(5) -0.005(5) -0.001(5) 0.014(4)
C9 0.034(11) 0.029(9) 0.042(11) -0.002(9) -0.005(10) 0.021(8)
C33 0.024(5) 0.024(5) 0.025(4) 0.000(4) 0.006(4) 0.012(4)
C35 0.029(11) 0.032(9) 0.032(11) 0.006(8) 0.005(10) 0.012(8)
C6 0.025(4) 0.024(5) 0.027(6) -0.007(5) -0.001(4) 0.018(4)
C30 0.019(5) 0.037(6) 0.036(7) -0.006(6) 0.000(5) 0.012(5)
C12 0.027(5) 0.032(6) 0.038(7) 0.002(6) 0.000(5) 0.009(5)
C31 0.018(11) 0.036(8) 0.040(11) -0.009(9) -0.001(11) 0.009(7)
C29 0.020(4) 0.030(5) 0.031(6) -0.004(5) 0.001(4) 0.013(4)
C7 0.030(11) 0.026(11) 0.036(9) -0.013(8) -0.002(8) 0.023(9)
C22 0.043(9) 0.029(10) 0.032(11) -0.009(10) -0.003(7) 0.026(9)
C8 0.027(6) 0.027(6) 0.033(7) -0.008(6) -0.003(6) 0.020(5)
C21 0.042(12) 0.030(7) 0.043(11) -0.010(8) 0.001(10) 0.031(9)
C23 0.027(5) 0.025(5) 0.019(4) -0.005(4) 0.004(4) 0.016(4)
C14 0.034(11) 0.031(8) 0.051(11) -0.004(9) -0.008(10) 0.012(8)
C17 0.044(11) 0.034(10) 0.054(11) 0.007(9) 0.018(9) 0.014(9)
C15 0.039(5) 0.025(5) 0.036(6) 0.006(4) 0.006(5) 0.015(5)
C20 0.041(7) 0.028(6) 0.034(6) -0.008(5) 0.000(5) 0.023(6)
C25 0.027(5) 0.026(5) 0.019(4) -0.004(4) 0.003(4) 0.012(5)
C36 0.024(11) 0.033(10) 0.031(9) 0.000(8) 0.012(8) 0.010(9)
O37 0.036(5) 0.025(4) 0.033(4) -0.001(4) 0.002(4) 0.019(4)
C43 0.035(5) 0.063(9) 0.033(8) 0.016(7) -0.007(6) 0.014(7)
C44 0.038(10) 0.066(11) 0.040(12) 0.018(10) -0.008(9) 0.020(10)
C38 0.061(10) 0.059(7) 0.016(6) -0.002(6) 0.010(6) 0.021(7)
C41 0.062(14) 0.059(11) 0.016(8) -0.002(8) 0.010(9) 0.025(11)
C39 0.067(12) 0.062(11) 0.021(11) -0.001(10) 0.007(9) 0.028(9)
C50 0.044(11) 0.040(11) 0.034(9) -0.014(8) 0.002(8) 0.022(10)
C46 0.037(9) 0.070(12) 0.044(11) 0.020(10) -0.002(9) 0.013(11)
C40 0.068(12) 0.061(9) 0.014(11) -0.008(8) 0.009(11) 0.016(10)
C45 0.034(11) 0.061(11) 0.038(12) 0.013(9) -0.013(9) 0.013(9)
C49 0.029(10) 0.046(10) 0.026(8) -0.009(8) 0.004(7) 0.016(10)
C48 0.030(10) 0.046(11) 0.044(10) 0.006(9) 0.003(8) 0.004(10)
C37 0.059(9) 0.055(6) 0.016(4) -0.003(4) 0.009(5) 0.018(6)
C47 0.043(9) 0.045(11) 0.054(11) 0.004(9) 0.003(9) 0.012(10)
C42 0.034(4) 0.059(8) 0.028(7) 0.015(6) -0.006(5) 0.013(5)
C52 0.028(10) 0.032(7) 0.027(11) -0.008(8) 0.005(9) 0.016(8)
C51 0.023(4) 0.031(5) 0.023(6) -0.003(5) 0.006(4) 0.014(4)
C53 0.022(7) 0.037(10) 0.025(9) -0.009(8) 0.005(7) 0.020(9)
C54 0.030(9) 0.037(9) 0.024(9) -0.005(8) 0.013(7) 0.011(10)
C56 0.026(6) 0.026(4) 0.026(5) -0.006(4) 0.005(5) 0.013(5)
C55 0.027(6) 0.027(4) 0.026(5) -0.006(4) 0.005(5) 0.013(4)
C57 0.021(8) 0.039(11) 0.034(11) -0.005(9) 0.008(8) 0.016(8)
C58 0.022(10) 0.052(11) 0.038(8) -0.003(9) -0.004(7) 0.009(11)
C2A 0.049(13) 0.075(14) 0.083(14) 0.034(12) -0.019(10) 0.016(12)
C1A 0.042(8) 0.069(11) 0.080(12) 0.029(11) -0.015(7) 0.020(9)
C3A 0.044(11) 0.072(13) 0.084(15) 0.031(12) -0.018(12) 0.016(11)
C4A 0.046(11) 0.080(14) 0.092(14) 0.027(13) -0.012(11) 0.029(11)
C6A 0.039(7) 0.065(11) 0.078(12) 0.027(11) -0.013(7) 0.021(8)
O1A 0.041(11) 0.066(13) 0.087(13) 0.019(12) -0.006(10) 0.019(9)

loop_
_atom_type_symbol
_atom_type_description
_atom_type_scat_dispersion_real
_atom_type_scat_dispersion_imag
_atom_type_scat_source
C C 0.0033 0.0016 'International Tables Vol C Tables 4.2.6.8 and 6.1.1.4'
H H 0.0000 0.0000 'International Tables Vol C Tables 4.2.6.8 and 6.1.1.4'
Co Co 0.3494 0.9721 'International Tables Vol C Tables 4.2.6.8 and 6.1.1.4'
Gd Gd -0.1653 3.9035 'International Tables Vol C Tables 4.2.6.8 and 6.1.1.4'
N N 0.0061 0.0033 'International Tables Vol C Tables 4.2.6.8 and 6.1.1.4'
O O 0.0106 0.0060 'International Tables Vol C Tables 4.2.6.8 and 6.1.1.4'
P P 0.1023 0.0942 'International Tables Vol C Tables 4.2.6.8 and 6.1.1.4'

loop_
_geom_angle_atom_site_label_1
_geom_angle_atom_site_label_2
_geom_angle_atom_site_label_3
_geom_angle
O30 Gd1 O32 136.9(8)
O30 Gd1 O33 72.1(8)
O32 Gd1 O33 75.2(8)
O30 Gd1 O25 82.8(7)
O32 Gd1 O25 132.8(9)
O33 Gd1 O25 104.4(9)
O30 Gd1 O34 139.1(8)
O32 Gd1 O34 77.6(8)
O33 Gd1 O34 148.7(8)
O25 Gd1 O34 83.3(7)
O30 Gd1 O10 75.9(8)
O32 Gd1 O10 81.9(9)
O33 Gd1 O10 98.4(9)
O25 Gd1 O10 142.2(8)
O34 Gd1 O10 92.7(8)
O30 Gd1 O1 65.9(8)
O32 Gd1 O1 140.3(8)
O33 Gd1 O1 138.0(7)
O25 Gd1 O1 69.4(8)
O34 Gd1 O1 73.2(8)
O10 Gd1 O1 73.4(8)
O30 Gd1 O5 123.7(8)
O32 Gd1 O5 74.9(8)
O33 Gd1 O5 78.5(8)
O25 Gd1 O5 59.5(8)
O34 Gd1 O5 79.8(8)
O10 Gd1 O5 156.6(7)
O1 Gd1 O5 124.2(7)
O30 Gd1 P1 106.2(6)
O32 Gd1 P1 103.3(7)
O33 Gd1 P1 94.0(7)
O25 Gd1 P1 29.9(6)
O34 Gd1 P1 77.6(6)
O10 Gd1 P1 167.5(6)
O1 Gd1 P1 96.0(6)
O5 Gd1 P1 29.8(5)
O19 Gd2 O31 85.6(8)
O19 Gd2 O6 125.6(8)
O31 Gd2 O6 141.3(7)
O19 Gd2 O7 75.8(8)
O31 Gd2 O7 140.6(8)
O6 Gd2 O7 75.3(8)
O19 Gd2 O1 136.3(9)
O31 Gd2 O1 75.4(7)
O6 Gd2 O1 66.2(7)
O7 Gd2 O1 140.1(7)
O19 Gd2 O25 144.2(9)
O31 Gd2 O25 77.1(8)
O6 Gd2 O25 85.0(8)
O7 Gd2 O25 98.1(8)
O1 Gd2 O25 68.9(8)
O19 Gd2 O2 66.3(8)
O31 Gd2 O2 69.7(8)
O6 Gd2 O2 139.5(8)
O7 Gd2 O2 71.0(8)
O1 Gd2 O2 136.3(7)
O25 Gd2 O2 78.2(8)
O19 Gd2 O13 74.4(8)
O31 Gd2 O13 97.7(8)
O6 Gd2 O13 73.6(8)
O7 Gd2 O13 109.9(8)
O1 Gd2 O13 69.9(8)
O25 Gd2 O13 138.4(7)
O2 Gd2 O13 139.3(8)
O8 Gd3 O29 78.3(9)
O8 Gd3 O26 137.2(7)
O29 Gd3 O26 92.5(9)
O8 Gd3 O15 143.3(8)
O29 Gd3 O15 83.2(9)
O26 Gd3 O15 74.5(8)
O8 Gd3 O17 78.0(9)
O29 Gd3 O17 96.6(9)
O26 Gd3 O17 144.8(8)
O15 Gd3 O17 73.0(10)
O8 Gd3 O2 65.0(8)
O29 Gd3 O2 75.0(8)
O26 Gd3 O2 72.2(7)
O15 Gd3 O2 139.0(9)
O17 Gd3 O2 142.9(9)
O8 Gd3 O4 116.6(9)
O29 Gd3 O4 157.9(8)
O26 Gd3 O4 86.7(9)
O15 Gd3 O4 75.3(9)
O17 Gd3 O4 72.4(8)
O2 Gd3 O4 125.2(7)
O8 Gd3 O31 80.4(8)
O29 Gd3 O31 142.0(7)
O26 Gd3 O31 82.2(8)
O15 Gd3 O31 130.2(8)
O17 Gd3 O31 109.3(9)
O2 Gd3 O31 67.5(7)
O4 Gd3 O31 59.8(7)
O8 Gd3 P2 101.7(7)
O29 Gd3 P2 169.0(6)
O26 Gd3 P2 80.0(7)
O15 Gd3 P2 102.3(6)
O17 Gd3 P2 94.1(7)
O2 Gd3 P2 94.9(6)
O4 Gd3 P2 30.7(5)
O31 Gd3 P2 29.5(5)
O6 Co4 O30 91.0(11)
O6 Co4 O1 87.7(9)
O30 Co4 O1 85.5(10)
O6 Co4 O11 176.1(12)
O30 Co4 O11 91.6(10)
O1 Co4 O11 95.4(9)
O6 Co4 O20 92.6(11)
O30 Co4 O20 176.2(10)
O1 Co4 O20 93.8(10)
O11 Co4 O20 84.8(11)
O6 Co4 N1 86.5(11)
O30 Co4 N1 88.9(12)
O1 Co4 N1 171.9(13)
O11 Co4 N1 90.7(10)
O20 Co4 N1 92.1(12)
O8 Co5 O19 93.0(11)
O8 Co5 O2 85.6(10)
O19 Co5 O2 86.5(10)
O8 Co5 N2 90.0(13)
O19 Co5 N2 86.9(12)
O2 Co5 N2 171.8(12)
O8 Co5 O27 175.5(12)
O19 Co5 O27 90.2(10)
O2 Co5 O27 91.5(11)
N2 Co5 O27 93.2(11)
O8 Co5 O28 91.7(10)
O19 Co5 O28 175.3(10)
O2 Co5 O28 93.3(10)
N2 Co5 O28 93.7(12)
O27 Co5 O28 85.1(10)
O37 Co6 O5 105.6(10)
O37 Co6 O35 99.2(10)
O5 Co6 O35 112.6(12)
O37 Co6 O36 100.8(13)
O5 Co6 O36 125.7(11)
O35 Co6 O36 108.8(11)
O4 Co7 O23 114.0(12)
O4 Co7 O21 90.3(10)
O23 Co7 O21 85.9(10)
O4 Co7 O24 89.5(10)
O23 Co7 O24 94.1(11)
O21 Co7 O24 179.8(12)
O4 Co7 O22 148.5(10)
O23 Co7 O22 97.4(11)
O21 Co7 O22 89.6(11)
O24 Co7 O22 90.5(11)
O4 Co7 O15 87.0(10)
O23 Co7 O15 156.6(10)
O21 Co7 O15 83.6(10)
O24 Co7 O15 96.5(10)
O22 Co7 O15 61.7(9)
O4 Co7 C42 117.9(11)
O23 Co7 C42 126.9(12)
O21 Co7 C42 83.7(13)
O24 Co7 C42 96.5(13)
O22 Co7 C42 31.0(10)
O15 Co7 C42 31.0(9)
Co4 O1 Gd2 101.0(8)
Co4 O1 Gd1 101.5(9)
Gd2 O1 Gd1 110.4(10)
C55 O8 Co5 107.2(19)
C55 O8 Gd3 145(2)
Co5 O8 Gd3 106.2(12)
C25 O6 Co4 115(2)
C25 O6 Gd2 140(2)
Co4 O6 Gd2 103.5(10)
P2 O4 Co7 147.3(14)
P2 O4 Gd3 98.7(10)
Co7 O4 Gd3 102.5(11)
C33 O7 Gd2 133(3)
P1 O5 Co6 150.6(18)
P1 O5 Gd1 96.6(12)
Co6 O5 Gd1 111.1(10)
Co5 O2 Gd3 100.4(10)
Co5 O2 Gd2 100.2(11)
Gd3 O2 Gd2 111.8(9)
C11 O10 Gd1 130(2)
C56 N2 C28 117(3)
C56 N2 Co5 107(2)
C28 N2 Co5 106(2)
C27 O19 Co5 113(2)
C27 O19 Gd2 141(3)
Co5 O19 Gd2 105.9(12)
C6 O13 Gd2 136(2)
C11 O11 Co4 122(3)
C42 O15 Co7 85(2)
C42 O15 Gd3 175(3)
Co7 O15 Gd3 95.0(11)
C37 O17 Gd3 143(3)
C24 N1 C26 115(3)
C24 N1 Co4 106(2)
C26 N1 Co4 106.0(18)
C6 O20 Co4 130(3)
C42 O22 Co7 90(2)
C37 O21 Co7 132(3)
O26 P1 O5 112.6(12)
O26 P1 O25 115.7(14)
O5 P1 O25 101.9(13)
O26 P1 C1 109.4(17)
O5 P1 C1 109.3(16)
O25 P1 C1 107.5(16)
O26 P1 Gd1 124.8(11)
O5 P1 Gd1 53.6(10)
O25 P1 Gd1 48.8(8)
C1 P1 Gd1 125.8(13)
P1 O25 Gd1 101.3(10)
P1 O25 Gd2 134.4(12)
Gd1 O25 Gd2 110.9(10)
P1 O26 Gd3 141.4(13)
C2 C1 C49 109(3)
C2 C1 C3 108(3)
C49 C1 C3 111(3)
C2 C1 P1 110(3)
C49 C1 P1 110(3)
C3 C1 P1 109(2)
C29 O28 Co5 126(3)
C33 O27 Co5 124(2)
C23 O30 Co4 107(2)
C23 O30 Gd1 148(3)
Co4 O30 Gd1 104.7(10)
C29 O29 Gd3 134(2)
P2 O31 Gd2 141.7(12)
P2 O31 Gd3 96.9(11)
Gd2 O31 Gd3 110.8(9)
C19 O33 Gd1 140(3)
C15 O32 Gd1 159(3)
O34 P2 O31 112.7(12)
O34 P2 O4 113.5(14)
O31 P2 O4 103.3(12)
O34 P2 C51 109.7(16)
O31 P2 C51 110.8(15)
O4 P2 C51 106.6(16)
O34 P2 Gd3 121.4(11)
O31 P2 Gd3 53.6(9)
O4 P2 Gd3 50.6(8)
C51 P2 Gd3 128.8(13)
P2 O34 Gd1 138.5(11)
C15 O35 Co6 113(2)
C6A O36 Co6 110(4)
C57 C34 C36 118(4)
C57 C34 C35 105(3)
C36 C34 C35 109(3)
C57 C34 C33 111(3)
C36 C34 C33 110(3)
C35 C34 C33 103(4)
O33 C19 O37 123(4)
O33 C19 C20 117(4)
O37 C19 C20 120(4)
C47 C16 C15 113(3)
C47 C16 C17 107(4)
C15 C16 C17 111(3)
C47 C16 C18 107(3)
C15 C16 C18 113(5)
C17 C16 C18 107(3)
O19 C27 C28 114(4)
O10 C11 O11 135(4)
O10 C11 C12 112(3)
O11 C11 C12 113(4)
C25 C26 N1 111(3)
N1 C24 C23 107(3)
N2 C28 C27 104(3)
O7 C33 O27 131(4)
O7 C33 C34 120(4)
O27 C33 C34 109(3)
O20 C6 O13 122(4)
O20 C6 C8 126(4)
O13 C6 C8 112(3)
C58 C30 C32 106(4)
C58 C30 C31 115(3)
C32 C30 C31 103(3)
C58 C30 C29 110(3)
C32 C30 C29 106(3)
C31 C30 C29 116(3)
C13 C12 C48 106(4)
C13 C12 C11 118(3)
C48 C12 C11 115(3)
C13 C12 C14 106(3)
C48 C12 C14 112(3)
C11 C12 C14 100(3)
O29 C29 O28 127(4)
O29 C29 C30 119(3)
O28 C29 C30 113(3)
C9 C8 C7 114(3)
C9 C8 C10 114(3)
C7 C8 C10 110(3)
C9 C8 C6 105(3)
C7 C8 C6 108(3)
C10 C8 C6 105(3)
O30 C23 C24 114(4)
O35 C15 O32 123(4)
O35 C15 C16 120(4)
O32 C15 C16 117(5)
C21 C20 C19 110(3)
C21 C20 C22 111(3)
C19 C20 C22 116(4)
C21 C20 C50 103(4)
C19 C20 C50 104(3)
C22 C20 C50 113(3)
O6 C25 C26 114(3)
C19 O37 Co6 130(3)
C46 C43 C44 119(5)
C46 C43 C45 106(4)
C44 C43 C45 112(3)
C46 C43 C42 110(3)
C44 C43 C42 108(3)
C45 C43 C42 102(4)
C40 C38 C41 116(4)
C40 C38 C37 109(4)
C41 C38 C37 107(3)
C40 C38 C39 111(4)
C41 C38 C39 110(4)
C37 C38 C39 103(3)
O17 C37 O21 116(4)
O17 C37 C38 119(4)
O21 C37 C38 124(4)
O15 C42 O22 123(4)
O15 C42 C43 118(3)
O22 C42 C43 119(3)
O15 C42 Co7 64(2)
O22 C42 Co7 59(2)
C43 C42 Co7 170(3)
C53 C51 C54 106(3)
C53 C51 C52 100(3)
C54 C51 C52 104(3)
C53 C51 P2 118(3)
C54 C51 P2 116(3)
C52 C51 P2 111(2)
C55 C56 N2 113(3)
C56 C55 O8 122(3)
C3A C1A C2A 117(4)
C3A C1A C6A 113(4)
C2A C1A C6A 111(4)
C3A C1A C4A 104(4)
C2A C1A C4A 108(4)
C6A C1A C4A 102(4)
O1A C6A O36 110(5)
O1A C6A C1A 125(6)
O36 C6A C1A 124(6)

loop_
_geom_bond_atom_site_label_1
_geom_bond_atom_site_label_2
_geom_bond_distance
Gd1 O30 2.31(2)
Gd1 O32 2.31(2)
Gd1 O33 2.37(3)
Gd1 O25 2.36(2)
Gd1 O34 2.37(2)
Gd1 O10 2.38(3)
Gd1 O1 2.40(2)
Gd1 O5 2.49(3)
Gd1 P1 3.080(14)
Gd2 O19 2.27(2)
Gd2 O31 2.33(2)
Gd2 O6 2.35(2)
Gd2 O7 2.36(2)
Gd2 O1 2.39(2)
Gd2 O25 2.41(2)
Gd2 O2 2.40(2)
Gd2 O13 2.46(3)
Gd3 O8 2.28(2)
Gd3 O29 2.30(3)
Gd3 O26 2.33(2)
Gd3 O15 2.37(3)
Gd3 O17 2.38(3)
Gd3 O2 2.38(2)
Gd3 O4 2.39(2)
Gd3 O31 2.48(2)
Gd3 P2 3.063(13)
Co4 O6 1.85(2)
Co4 O30 1.89(3)
Co4 O1 1.89(2)
Co4 O11 1.92(2)
Co4 O20 1.92(3)
Co4 N1 1.94(3)
Co5 O8 1.82(2)
Co5 O19 1.85(3)
Co5 O2 1.88(2)
Co5 N2 1.91(3)
Co5 O27 1.94(2)
Co5 O28 1.96(3)
Co6 O37 1.93(2)
Co6 O5 1.95(2)
Co6 O35 1.99(2)
Co6 O36 2.00(3)
Co7 O4 1.96(2)
Co7 O23 2.03(2)
Co7 O21 2.06(3)
Co7 O24 2.08(2)
Co7 O22 2.13(3)
Co7 O15 2.25(3)
Co7 C42 2.49(5)
O8 C55 1.41(4)
O6 C25 1.33(3)
O4 P2 1.58(2)
O7 C33 1.19(4)
O5 P1 1.54(2)
O10 C11 1.19(4)
N2 C56 1.44(4)
N2 C28 1.46(4)
O19 C27 1.26(4)
O13 C6 1.28(4)
O11 C11 1.24(4)
O15 C42 1.29(4)
O17 C37 1.28(4)
N1 C24 1.41(4)
N1 C26 1.49(3)
O20 C6 1.17(4)
O22 C42 1.28(4)
O21 C37 1.29(4)
P1 O26 1.47(2)
P1 O25 1.57(3)
P1 C1 1.77(4)
C3 C1 1.63(5)
C2 C1 1.47(4)
C1 C49 1.57(4)
O28 C29 1.26(4)
O27 C33 1.24(4)
O30 C23 1.32(4)
O29 C29 1.23(4)
O31 P2 1.52(2)
O33 C19 1.24(4)
O32 C15 1.25(4)
P2 O34 1.49(2)
P2 C51 1.73(4)
O35 C15 1.22(5)
O36 C6A 1.24(5)
C34 C57 1.42(5)
C34 C36 1.43(4)
C34 C35 1.58(5)
C34 C33 1.61(5)
C10 C8 1.55(5)
C19 O37 1.30(4)
C19 C20 1.47(4)
C18 C16 1.48(5)
C13 C12 1.43(5)
C16 C47 1.44(5)
C16 C15 1.45(6)
C16 C17 1.46(5)
C27 C28 1.55(4)
C11 C12 1.54(5)
C26 C25 1.45(4)
C32 C30 1.48(5)
C24 C23 1.53(5)
C9 C8 1.49(4)
C6 C8 1.55(6)
C30 C58 1.37(4)
C30 C31 1.56(4)
C30 C29 1.55(6)
C12 C48 1.46(4)
C12 C14 1.82(5)
C7 C8 1.52(4)
C22 C20 1.49(5)
C21 C20 1.44(5)
C20 C50 1.59(5)
C43 C46 1.39(5)
C43 C44 1.50(5)
C43 C45 1.54(5)
C43 C42 1.60(6)
C38 C40 1.37(5)
C38 C41 1.46(4)
C38 C37 1.57(6)
C38 C39 1.58(6)
C52 C51 1.59(4)
C51 C53 1.46(5)
C51 C54 1.48(4)
C56 C55 1.33(4)
C2A C1A 1.50(5)
C1A C3A 1.42(5)
C1A C6A 1.45(6)
C1A C4A 1.65(6)
C6A O1A 1.21(6)

loop_
_platon_squeeze_void_nr
_platon_squeeze_void_average_x
_platon_squeeze_void_average_y
_platon_squeeze_void_average_z
_platon_squeeze_void_volume
_platon_squeeze_void_count_electrons
_platon_squeeze_void_content
1 0.278 0.603 0.543 66 9 ' '
2 0.218 0.653 1.007 13 1 ' '
3 0.353 0.855 0.532 15 4 ' '
4 0.500 0.500 0.000 40 6 ' '
5 0.499 0.000 0.000 12 6 ' '
6 0.721 0.397 0.457 66 10 ' '
7 0.646 0.144 0.468 15 4 ' '
8 0.781 0.347 0.993 12 1 ' '
